data_2205952
loop_
_publ_author_name
'Bing-Xin Liu'
'Duan-Jun Xu'

_publ_section_title
;
 A two-dimensional cadmium(II)--iminodiacetate polymer
;
_journal_issue 6
_journal_name_full 'Acta Crystallographica Section E'
_journal_page_first m1218
_journal_page_last m1220
_journal_paper_doi 10.1107/S1600536805015801
_journal_volume 61
_journal_year 2005
_chemical_formula_iupac '[Cd3 (C4 H5 N O4)3 (H2 O)], 3H2 O'
_chemical_formula_moiety 'C12 H17 Cd3 N3 O13, 3H2 O'
_chemical_formula_sum 'C12 H23 Cd3 N3 O16'
_chemical_formula_weight 802.54
_chemical_name_systematic
;
poly[[aquatri-\m~3~-iminodiacetato-cadmium(III)] trihydrate]
;
_space_group_IT_number 62
_symmetry_cell_setting orthorhombic
_symmetry_space_group_name_Hall '-P 2ac 2n'
_symmetry_space_group_name_H-M 'P n m a'
_atom_sites_solution_hydrogens mixed
_atom_sites_solution_primary direct
_atom_sites_solution_secondary difmap
_audit_creation_method SHELXL97
_cell_angle_alpha 90.00
_cell_angle_beta 90.00
_cell_angle_gamma 90.00
_cell_formula_units_Z 4
_cell_length_a 15.8286(11)
_cell_length_b 21.2483(16)
_cell_length_c 6.7247(9)
_cell_measurement_reflns_used 9866
_cell_measurement_temperature 295(2)
_cell_measurement_theta_max 24.0
_cell_measurement_theta_min 3.0
_cell_volume 2261.7(4)
_computing_cell_refinement PROCESS-AUTO
_computing_data_collection 'PROCESS-AUTO (Rigaku, 1998)'
_computing_data_reduction 'CrystalStructure (Rigaku/MSC, 2002)'
_computing_molecular_graphics 'ORTEP-3 (Farrugia, 1997)'
_computing_publication_material 'WinGX (Farrugia, 1999)'
_computing_structure_refinement 'SHELXL97 (Sheldrick, 1997)'
_computing_structure_solution 'SIR92 (Altomare <i>et al.</i>, 1993)'
_diffrn_ambient_temperature 295(2)
_diffrn_detector_area_resol_mean 10.00
_diffrn_measured_fraction_theta_full 1.00
_diffrn_measured_fraction_theta_max 1.00
_diffrn_measurement_device_type 'Rigaku R-AXIS RAPID'
_diffrn_measurement_method \w
_diffrn_radiation_monochromator graphite
_diffrn_radiation_source 'fine-focus sealed tube'
_diffrn_radiation_type MoK\a
_diffrn_radiation_wavelength 0.71073
_diffrn_reflns_av_R_equivalents 0.0261
_diffrn_reflns_av_sigmaI/netI 0.0188
_diffrn_reflns_limit_h_max 17
_diffrn_reflns_limit_h_min -18
_diffrn_reflns_limit_k_max 25
_diffrn_reflns_limit_k_min -24
_diffrn_reflns_limit_l_max 7
_diffrn_reflns_limit_l_min -7
_diffrn_reflns_number 11022
_diffrn_reflns_theta_full 25.0
_diffrn_reflns_theta_max 25.02
_diffrn_reflns_theta_min 1.92
_diffrn_standards_decay_% 0
_diffrn_standards_interval_count 0
_diffrn_standards_interval_time 0
_diffrn_standards_number 0
_exptl_absorpt_coefficient_mu 2.878
_exptl_absorpt_correction_T_max 0.525
_exptl_absorpt_correction_T_min 0.410
_exptl_absorpt_correction_type multi-scan
_exptl_absorpt_process_details '(ABSCOR; Higashi, 1995)'
_exptl_crystal_colour colourless
_exptl_crystal_density_diffrn 2.357
_exptl_crystal_density_method 'not measured'
_exptl_crystal_description prism
_exptl_crystal_F_000 1552
_exptl_crystal_size_max 0.32
_exptl_crystal_size_mid 0.30
_exptl_crystal_size_min 0.22
_refine_diff_density_max 0.67
_refine_diff_density_min -0.53
_refine_ls_extinction_method none
_refine_ls_goodness_of_fit_ref 1.266
_refine_ls_hydrogen_treatment constr
_refine_ls_matrix_type full
_refine_ls_number_parameters 166
_refine_ls_number_reflns 2051
_refine_ls_number_restraints 0
_refine_ls_restrained_S_all 1.266
_refine_ls_R_factor_all 0.034
_refine_ls_R_factor_gt 0.033
_refine_ls_shift/su_max 0.001
_refine_ls_shift/su_mean 0.000
_refine_ls_structure_factor_coef Fsqd
_refine_ls_weighting_details 'calc w = 1/[\s^2^(Fo^2^)+(0.0119P)^2^+6.6406P] where P = (Fo^2^+2Fc^2^)/3'
_refine_ls_weighting_scheme calc
_refine_ls_wR_factor_gt 0.061
_refine_ls_wR_factor_ref 0.061
_reflns_number_gt 2012
_reflns_number_total 2051
_reflns_threshold_expression I>2\s(I)
_cod_data_source_file hb6206.cif
_cod_data_source_block I
_cod_depositor_comments
;
The following automatic conversions were performed:
'_symmetry_cell_setting' value 'Orthorhombic' changed to 'orthorhombic'
according to '/home/saulius/struct/CIF-dictionaries/cif_core.dic'
dictionary named 'cif_core.dic' version 2.4.1 from 2010-06-29.

Automatic conversion script
Id: cif_fix_enum 1527 2010-12-29 10:47:43Z saulius 

The following automatic conversions were performed:

'_symmetry_cell_setting' value 'Orthorhombic' changed to
'orthorhombic' according to
/home/saulius/struct/CIF-dictionaries/cif_core.dic dictionary named
'cif_core.dic' version 2.4.1 from 2010-06-29.

Automatic conversion script
Id: cif_fix_values 1715 2011-07-08 13:25:40Z adriana 

The following automatic conversions were performed:

'_atom_sites_solution_hydrogens' value 'difmap and geom' was changed
to 'mixed'.

Automatic conversion script
Id: cif_fix_values 6452 2018-10-05 10:23:21Z andrius 
;
_cod_database_code 2205952
_cod_database_fobs_code 2205952

loop_
_symmetry_equiv_pos_as_xyz
'x, y, z'
'-x+1/2, -y, z+1/2'
'x+1/2, -y+1/2, -z+1/2'
'-x, y+1/2, -z'
'-x, -y, -z'
'x-1/2, y, -z-1/2'
'-x-1/2, y-1/2, z-1/2'
'x, -y-1/2, z'

loop_
_atom_site_label
_atom_site_fract_x
_atom_site_fract_y
_atom_site_fract_z
_atom_site_U_iso_or_equiv
_atom_site_adp_type
_atom_site_calc_flag
_atom_site_refinement_flags
_atom_site_occupancy
_atom_site_type_symbol
Cd1 0.76850(2) 0.588818(15) 0.69963(5) 0.03077(11) Uani d . 1 Cd
Cd2 0.70140(3) 0.7500 0.11197(7) 0.03166(13) Uani d S 1 Cd
N1 0.6255(2) 0.57427(16) 0.6655(5) 0.0293(8) Uani d . 1 N
H1 0.5993 0.6028 0.7520 0.050 Uiso d R 1 H
N2 0.8408(3) 0.7500 1.2237(7) 0.0276(11) Uani d S 1 N
H2 0.8371 0.7500 1.3636 0.050 Uiso d SR 1 H
O1 0.7175(2) 0.66130(16) 0.4586(5) 0.0436(9) Uani d . 1 O
O2 0.6158(2) 0.67501(15) 0.2388(5) 0.0427(8) Uani d . 1 O
O3 0.7293(2) 0.50758(15) 0.9160(5) 0.0402(8) Uani d . 1 O
O4 0.6285(2) 0.44090(16) 0.9933(5) 0.0443(9) Uani d . 1 O
O5 0.7701(2) 0.67141(14) 0.9368(5) 0.0387(8) Uani d . 1 O
O6 0.8827(2) 0.61228(15) 0.9172(5) 0.0420(8) Uani d . 1 O
O7 0.6309(4) 0.7500 -0.1994(8) 0.0621(16) Uani d S 1 O
H7A 0.5782 0.7500 -0.1789 0.050 Uiso d SR 1 H
H7B 0.6550 0.7500 -0.3257 0.050 Uiso d SR 1 H
O1W 0.5106(2) 0.63954(19) -0.0606(6) 0.0615(11) Uani d . 1 O
H1A 0.5367 0.6512 0.0636 0.050 Uiso d R 1 H
H1B 0.4827 0.6044 -0.0764 0.050 Uiso d R 1 H
O2WA 0.4632(10) 0.7500 -0.256(2) 0.084(4) Uani d SP 0.50 O
O2WB 0.4087(10) 0.7500 -0.161(2) 0.082(4) Uani d SP 0.50 O
C1 0.6486(3) 0.6465(2) 0.3829(7) 0.0328(10) Uani d . 1 C
C2 0.5994(3) 0.5908(2) 0.4633(7) 0.0357(11) Uani d . 1 C
H2A 0.5396 0.6009 0.4631 0.043 Uiso calc R 1 H
H2B 0.6079 0.5549 0.3766 0.043 Uiso calc R 1 H
C3 0.6002(3) 0.5112(2) 0.7291(7) 0.0346(11) Uani d . 1 C
H3A 0.6017 0.4830 0.6156 0.042 Uiso calc R 1 H
H3B 0.5426 0.5126 0.7777 0.042 Uiso calc R 1 H
C4 0.6571(3) 0.4857(2) 0.8906(7) 0.0333(10) Uani d . 1 C
C5 0.8435(3) 0.6569(2) 0.9943(7) 0.0305(10) Uani d . 1 C
C6 0.8838(3) 0.6915(2) 1.1654(7) 0.0351(11) Uani d . 1 C
H6A 0.8856 0.6637 1.2796 0.042 Uiso calc R 1 H
H6B 0.9417 0.7015 1.1297 0.042 Uiso calc R 1 H

loop_
_atom_site_aniso_label
_atom_site_aniso_U_11
_atom_site_aniso_U_22
_atom_site_aniso_U_33
_atom_site_aniso_U_12
_atom_site_aniso_U_13
_atom_site_aniso_U_23
Cd1 0.02817(18) 0.03337(19) 0.0308(2) -0.00499(14) -0.00198(14) 0.00027(14)
Cd2 0.0286(3) 0.0282(2) 0.0382(3) 0.000 0.0013(2) 0.000
N1 0.031(2) 0.0243(18) 0.032(2) -0.0010(15) 0.0027(16) 0.0078(16)
N2 0.035(3) 0.028(3) 0.020(3) 0.000 -0.007(2) 0.000
O1 0.041(2) 0.046(2) 0.044(2) -0.0154(16) -0.0095(16) 0.0143(17)
O2 0.0386(19) 0.0467(19) 0.043(2) -0.0088(16) -0.0092(16) 0.0210(17)
O3 0.0363(19) 0.0432(19) 0.041(2) -0.0042(16) -0.0078(15) 0.0122(16)
O4 0.043(2) 0.0445(19) 0.045(2) -0.0095(16) -0.0053(17) 0.0232(17)
O5 0.0392(19) 0.0362(18) 0.041(2) 0.0046(15) -0.0086(15) -0.0109(15)
O6 0.043(2) 0.0350(18) 0.048(2) 0.0047(15) 0.0016(16) -0.0122(16)
O7 0.059(4) 0.086(4) 0.040(3) 0.000 -0.012(3) 0.000
O1W 0.058(2) 0.073(3) 0.054(3) -0.019(2) 0.003(2) -0.020(2)
O2WA 0.086(11) 0.084(10) 0.083(11) 0.000 -0.028(9) 0.000
O2WB 0.078(11) 0.106(11) 0.063(10) 0.000 -0.009(8) 0.000
C1 0.033(3) 0.031(2) 0.034(3) 0.001(2) 0.006(2) 0.003(2)
C2 0.030(2) 0.038(3) 0.039(3) -0.004(2) -0.007(2) 0.008(2)
C3 0.031(2) 0.031(2) 0.042(3) -0.004(2) -0.001(2) 0.006(2)
C4 0.036(3) 0.031(2) 0.032(3) 0.001(2) 0.001(2) 0.002(2)
C5 0.033(3) 0.029(2) 0.029(2) -0.003(2) 0.000(2) 0.003(2)
C6 0.034(3) 0.032(2) 0.039(3) 0.006(2) -0.013(2) -0.006(2)

loop_
_atom_type_symbol
_atom_type_description
_atom_type_scat_dispersion_real
_atom_type_scat_dispersion_imag
_atom_type_scat_source
C C 0.0033 0.0000 'International Tables Vol C Tables 4.2.6.8 and 6.1.1.4'
H H 0.0000 0.0000 'International Tables Vol C Tables 4.2.6.8 and 6.1.1.4'
N N 0.0061 0.0000 'International Tables Vol C Tables 4.2.6.8 and 6.1.1.4'
O O 0.0106 0.0000 'International Tables Vol C Tables 4.2.6.8 and 6.1.1.4'
Cd Cd -0.8075 0.0000 'International Tables Vol C Tables 4.2.6.8 and 6.1.1.4'

loop_
_geom_angle_atom_site_label_1
_geom_angle_atom_site_label_2
_geom_angle_atom_site_label_3
_geom_angle_site_symmetry_1
_geom_angle_site_symmetry_3
_geom_angle
O4 Cd1 N1 2_664 . 128.32(13)
O4 Cd1 O3 2_664 . 111.78(13)
N1 Cd1 O3 . . 72.65(11)
O4 Cd1 O5 2_664 . 128.29(11)
N1 Cd1 O5 . . 100.20(12)
O3 Cd1 O5 . . 97.50(12)
O4 Cd1 O1 2_664 . 90.45(13)
N1 Cd1 O1 . . 71.59(11)
O3 Cd1 O1 . . 144.24(11)
O5 Cd1 O1 . . 89.00(12)
O4 Cd1 O6 2_664 . 83.48(12)
N1 Cd1 O6 . . 147.03(13)
O3 Cd1 O6 . . 88.48(11)
O5 Cd1 O6 . . 54.78(11)
O1 Cd1 O6 . . 122.80(11)
O4 Cd1 C5 2_664 . 106.50(13)
N1 Cd1 C5 . . 124.98(13)
O3 Cd1 C5 . . 93.13(12)
O5 Cd1 C5 . . 27.59(12)
O1 Cd1 C5 . . 107.45(12)
O6 Cd1 C5 . . 27.19(12)
O2 Cd2 O2 . 8_575 89.71(18)
O2 Cd2 O5 . 1_554 88.00(12)
O2 Cd2 O5 8_575 1_554 169.33(11)
O2 Cd2 O5 . 8_574 169.33(11)
O2 Cd2 O5 8_575 8_574 88.00(12)
O5 Cd2 O5 1_554 8_574 92.34(17)
O2 Cd2 N2 . 1_554 116.50(11)
O2 Cd2 N2 8_575 1_554 116.50(11)
O5 Cd2 N2 1_554 1_554 73.72(11)
O5 Cd2 N2 8_574 1_554 73.72(11)
O2 Cd2 O7 . . 92.92(14)
O2 Cd2 O7 8_575 . 92.92(13)
O5 Cd2 O7 1_554 . 76.80(13)
O5 Cd2 O7 8_574 . 76.80(13)
N2 Cd2 O7 1_554 . 136.9(2)
C3 N1 C2 . . 114.5(4)
C3 N1 Cd1 . . 111.4(3)
C2 N1 Cd1 . . 109.8(3)
C3 N1 H1 . . 106.9
C2 N1 H1 . . 107.2
Cd1 N1 H1 . . 106.7
C6 N2 C6 8_575 . 115.4(5)
C6 N2 Cd2 8_575 1_556 110.6(3)
C6 N2 Cd2 . 1_556 110.6(3)
C6 N2 H2 8_575 . 107.2
C6 N2 H2 . . 107.2
Cd2 N2 H2 1_556 . 105.3
C1 O1 Cd1 . . 114.4(3)
C1 O2 Cd2 . . 112.5(3)
C4 O3 Cd1 . . 115.6(3)
C4 O4 Cd1 . 2_665 106.9(3)
C5 O5 Cd2 . 1_556 116.9(3)
C5 O5 Cd1 . . 92.0(3)
Cd2 O5 Cd1 1_556 . 150.61(15)
C5 O6 Cd1 . . 92.1(3)
Cd2 O7 H7A . . 108.7
Cd2 O7 H7B . . 127.8
H7A O7 H7B . . 123.5
H1A O1W H1B . . 122.8
O1 C1 O2 . . 123.8(4)
O1 C1 C2 . . 120.1(4)
O2 C1 C2 . . 116.0(4)
N1 C2 C1 . . 111.9(4)
N1 C2 H2A . . 109.2
C1 C2 H2A . . 109.2
N1 C2 H2B . . 109.2
C1 C2 H2B . . 109.2
H2A C2 H2B . . 107.9
N1 C3 C4 . . 112.0(4)
N1 C3 H3A . . 109.2
C4 C3 H3A . . 109.2
N1 C3 H3B . . 109.2
C4 C3 H3B . . 109.2
H3A C3 H3B . . 107.9
O3 C4 O4 . . 122.5(4)
O3 C4 C3 . . 120.8(4)
O4 C4 C3 . . 116.8(4)
O6 C5 O5 . . 121.1(4)
O6 C5 C6 . . 118.5(4)
O5 C5 C6 . . 120.3(4)
O6 C5 Cd1 . . 60.7(2)
O5 C5 Cd1 . . 60.4(2)
C6 C5 Cd1 . . 176.8(3)
N2 C6 C5 . . 114.8(4)
N2 C6 H6A . . 108.6
C5 C6 H6A . . 108.6
N2 C6 H6B . . 108.6
C5 C6 H6B . . 108.6
H6A C6 H6B . . 107.5

loop_
_geom_bond_atom_site_label_1
_geom_bond_atom_site_label_2
_geom_bond_site_symmetry_2
_geom_bond_distance
_geom_bond_publ_flag
Cd1 N1 . 2.296(4) y
Cd1 O1 . 2.377(3) y
Cd1 O4 2_664 2.232(3) y
Cd1 O5 . 2.371(3) y
Cd1 O6 . 2.378(3) y
Cd2 N2 1_554 2.331(5) y
Cd2 O2 . 2.259(3) y
Cd1 O3 . 2.341(3) y
Cd2 O2 8_575 2.259(3) y
Cd2 O5 1_554 2.315(3) y
Cd2 O5 8_574 2.315(3) ?
Cd2 O7 . 2.373(5) y
N1 C3 . 1.462(5) ?
N1 C2 . 1.465(6) ?
N1 H1 . 0.9373 ?
N2 C6 8_575 1.470(5) ?
N2 C6 . 1.470(5) ?
N2 Cd2 1_556 2.331(5) ?
N2 H2 . 0.9423 ?
O1 C1 . 1.244(5) ?
O2 C1 . 1.256(5) ?
O3 C4 . 1.246(5) ?
O4 C4 . 1.261(5) ?
O5 C5 . 1.263(5) ?
O6 C5 . 1.246(5) ?
O7 H7A . 0.8451 ?
O7 H7B . 0.9312 ?
O1W H1A . 0.9637 ?
O1W H1B . 0.8747 ?
C1 C2 . 1.515(6) ?
C2 H2A . 0.9700 ?
C2 H2B . 0.9700 ?
C3 C4 . 1.512(6) ?
C3 H3A . 0.9700 ?
C3 H3B . 0.9700 ?
C5 C6 . 1.508(6) ?
C6 H6A . 0.9700 ?
C6 H6B . 0.9700 ?

loop_
_geom_hbond_atom_site_label_D
_geom_hbond_atom_site_label_H
_geom_hbond_atom_site_label_A
_geom_hbond_site_symmetry_A
_geom_hbond_distance_DH
_geom_hbond_distance_HA
_geom_hbond_distance_DA
_geom_hbond_angle_DHA
_geom_hbond_publ_flag
N1 H1 O1W 1_556 0.94 2.04 2.937(5) 159 y
O1W H1A O2 . 0.96 1.79 2.719(5) 160 y
O1W H1B O4 5_666 0.87 2.08 2.824(5) 142 y
N2 H2 O2WB 3_566 0.94 2.30 3.131(15) 147 y
O7 H7A O2WA . 0.85 1.89 2.682(17) 155 y

loop_
_geom_torsion_atom_site_label_1
_geom_torsion_atom_site_label_2
_geom_torsion_atom_site_label_3
_geom_torsion_atom_site_label_4
_geom_torsion_site_symmetry_1
_geom_torsion_site_symmetry_4
_geom_torsion
O4 Cd1 N1 C3 2_664 . 81.9(3)
O3 Cd1 N1 C3 . . -22.5(3)
O5 Cd1 N1 C3 . . -117.3(3)
O1 Cd1 N1 C3 . . 157.2(3)
O6 Cd1 N1 C3 . . -80.3(4)
C5 Cd1 N1 C3 . . -104.0(3)
O4 Cd1 N1 C2 2_664 . -46.0(3)
O3 Cd1 N1 C2 . . -150.4(3)
O5 Cd1 N1 C2 . . 114.9(3)
O1 Cd1 N1 C2 . . 29.4(3)
O6 Cd1 N1 C2 . . 151.8(3)
C5 Cd1 N1 C2 . . 128.2(3)
O4 Cd1 O1 C1 2_664 . 110.0(3)
N1 Cd1 O1 C1 . . -20.7(3)
O3 Cd1 O1 C1 . . -20.3(4)
O5 Cd1 O1 C1 . . -121.8(3)
O6 Cd1 O1 C1 . . -167.5(3)
C5 Cd1 O1 C1 . . -142.6(3)
O2 Cd2 O2 C1 8_575 . -108.9(3)
O5 Cd2 O2 C1 1_554 . 81.5(3)
O5 Cd2 O2 C1 8_574 . 173.5(6)
N2 Cd2 O2 C1 1_554 . 10.8(4)
O7 Cd2 O2 C1 . . 158.2(3)
O4 Cd1 O3 C4 2_664 . -112.4(3)
N1 Cd1 O3 C4 . . 12.7(3)
O5 Cd1 O3 C4 . . 111.1(3)
O1 Cd1 O3 C4 . . 12.3(4)
O6 Cd1 O3 C4 . . 165.2(3)
C5 Cd1 O3 C4 . . 138.4(3)
O4 Cd1 O5 C5 2_664 . -43.2(3)
N1 Cd1 O5 C5 . . 156.0(3)
O3 Cd1 O5 C5 . . 82.4(3)
O1 Cd1 O5 C5 . . -132.9(3)
O6 Cd1 O5 C5 . . -0.4(2)
O4 Cd1 O5 Cd2 2_664 1_556 147.1(3)
N1 Cd1 O5 Cd2 . 1_556 -13.7(3)
O3 Cd1 O5 Cd2 . 1_556 -87.4(3)
O1 Cd1 O5 Cd2 . 1_556 57.4(3)
O6 Cd1 O5 Cd2 . 1_556 -170.1(4)
C5 Cd1 O5 Cd2 . 1_556 -169.7(5)
O4 Cd1 O6 C5 2_664 . 148.0(3)
N1 Cd1 O6 C5 . . -45.9(4)
O3 Cd1 O6 C5 . . -99.9(3)
O5 Cd1 O6 C5 . . 0.4(2)
O1 Cd1 O6 C5 . . 61.7(3)
Cd1 O1 C1 O2 . . -172.3(4)
Cd1 O1 C1 C2 . . 7.4(6)
Cd2 O2 C1 O1 . . 5.8(6)
Cd2 O2 C1 C2 . . -173.8(3)
C3 N1 C2 C1 . . -162.5(4)
Cd1 N1 C2 C1 . . -36.4(4)
O1 C1 C2 N1 . . 19.9(6)
O2 C1 C2 N1 . . -160.5(4)
C2 N1 C3 C4 . . 155.3(4)
Cd1 N1 C3 C4 . . 30.0(5)
Cd1 O3 C4 O4 . . 178.4(4)
Cd1 O3 C4 C3 . . -0.1(6)
Cd1 O4 C4 O3 2_665 . -2.4(6)
Cd1 O4 C4 C3 2_665 . 176.1(3)
N1 C3 C4 O3 . . -20.7(6)
N1 C3 C4 O4 . . 160.8(4)
Cd1 O6 C5 O5 . . -0.8(4)
Cd1 O6 C5 C6 . . 176.4(4)
Cd2 O5 C5 O6 1_556 . 175.1(3)
Cd1 O5 C5 O6 . . 0.8(4)
Cd2 O5 C5 C6 1_556 . -2.0(5)
Cd1 O5 C5 C6 . . -176.4(4)
Cd2 O5 C5 Cd1 1_556 . 174.4(3)
O4 Cd1 C5 O6 2_664 . -33.3(3)
N1 Cd1 C5 O6 . . 151.5(2)
O3 Cd1 C5 O6 . . 80.5(3)
O5 Cd1 C5 O6 . . -179.2(4)
O1 Cd1 C5 O6 . . -129.1(3)
O4 Cd1 C5 O5 2_664 . 146.0(3)
N1 Cd1 C5 O5 . . -29.3(3)
O3 Cd1 C5 O5 . . -100.2(3)
O1 Cd1 C5 O5 . . 50.1(3)
O6 Cd1 C5 O5 . . 179.2(4)
C6 N2 C6 C5 8_575 . -106.0(5)
Cd2 N2 C6 C5 1_556 . 20.6(5)
O6 C5 C6 N2 . . 169.5(4)
O5 C5 C6 N2 . . -13.3(6)
